data_8105683
loop_
_publ_author_name
'Al-Dies, Al-Anood M.'
'Asiri, Abdullah M.'
'Khan, Salman A.'
'Tiekink, Edward R.T.'

_publ_section_title
;
 Crystal structure of
 4,4&#x2032;,5,5&#x2032;-tetraphenyl-2,2&#x2032;-di-p-tolyl-2&#x2032;H-1,2&#x2032;-biimidazole,
 C44H34N4
;
_journal_issue 3
_journal_name_full 'Zeitschrift f\"ur Kristallographie - New Crystal Structures'
_journal_page_first 465
_journal_page_last 467
_journal_paper_doi 10.1515/ncrs-2018-0473
_journal_volume 234
_journal_year 2019
_chemical_absolute_configuration nd
_chemical_formula_moiety 'C44 H34 N4'
_chemical_formula_sum 'C44 H34 N4'
_chemical_formula_weight 618.75
_space_group_crystal_system monoclinic
_space_group_IT_number 4
_space_group_name_Hall 'P 2yb'
_space_group_name_H-M_alt 'P 1 21 1'
_atom_sites_solution_hydrogens geom
_audit_creation_method SHELXL-2014/7
_cell_angle_alpha 90
_cell_angle_beta 98.389(5)
_cell_angle_gamma 90
_cell_formula_units_Z 2
_cell_length_a 10.1233(5)
_cell_length_b 12.1414(7)
_cell_length_c 13.7420(7)
_cell_measurement_reflns_used 12357
_cell_measurement_temperature 293(2)
_cell_measurement_theta_max 29.0645
_cell_measurement_theta_min 2.8795
_cell_volume 1670.97(15)
_computing_cell_refinement 'CrysAlisPro [1]'
_computing_data_collection 'CrysAlisPro [1]'
_computing_data_reduction 'CrysAlisPro [1]'
_computing_molecular_graphics 'ORTEP-3 for Windows [4]'
_computing_publication_material 'SHELXL2014/7 [3]'
_computing_structure_refinement 'SHELXL2014/7 [3]'
_computing_structure_solution 'SHELXS-97 [2]'
_diffrn_ambient_temperature 293(2)
_diffrn_measured_fraction_theta_full 0.998
_diffrn_measured_fraction_theta_max 0.934
_diffrn_measurement_device_type 'SuperNova, Dual, Cu at zero, Atlas, CCD'
_diffrn_measurement_method '\w scans'
_diffrn_radiation_type MoK\a
_diffrn_radiation_wavelength 0.71073
_diffrn_reflns_av_R_equivalents 0.0293
_diffrn_reflns_av_unetI/netI 0.0326
_diffrn_reflns_Laue_measured_fraction_full 0.998
_diffrn_reflns_Laue_measured_fraction_max 0.934
_diffrn_reflns_limit_h_max 13
_diffrn_reflns_limit_h_min -13
_diffrn_reflns_limit_k_max 16
_diffrn_reflns_limit_k_min -16
_diffrn_reflns_limit_l_max 17
_diffrn_reflns_limit_l_min -18
_diffrn_reflns_number 29323
_diffrn_reflns_point_group_measured_fraction_full 0.987
_diffrn_reflns_point_group_measured_fraction_max 0.888
_diffrn_reflns_theta_full 25.242
_diffrn_reflns_theta_max 29.082
_diffrn_reflns_theta_min 2.882
_diffrn_source 'fine-focus sealed tube'
_exptl_absorpt_coefficient_mu 0.072
_exptl_absorpt_correction_T_max 1.00000
_exptl_absorpt_correction_T_min 0.85510
_exptl_absorpt_correction_type multi-scan
_exptl_absorpt_process_details 'CrysAlis PRO [1]'
_exptl_crystal_colour pale-yellow
_exptl_crystal_density_diffrn 1.230
_exptl_crystal_density_method 'not measured'
_exptl_crystal_description block
_exptl_crystal_F_000 652
_exptl_crystal_size_max 0.34
_exptl_crystal_size_mid 0.17
_exptl_crystal_size_min 0.14
_refine_diff_density_max 0.120
_refine_diff_density_min -0.138
_refine_diff_density_rms 0.027
_refine_ls_abs_structure_details
;
 Absolute structure not determined.
;
_refine_ls_abs_structure_Flack 0.0(9)
_refine_ls_extinction_coef .
_refine_ls_extinction_method none
_refine_ls_goodness_of_fit_ref 1.001
_refine_ls_hydrogen_treatment constr
_refine_ls_matrix_type full
_refine_ls_number_parameters 435
_refine_ls_number_reflns 7950
_refine_ls_number_restraints 1
_refine_ls_restrained_S_all 1.001
_refine_ls_R_factor_all 0.0693
_refine_ls_R_factor_gt 0.0452
_refine_ls_shift/su_max 0.000
_refine_ls_shift/su_mean 0.000
_refine_ls_structure_factor_coef Fsqd
_refine_ls_weighting_details 'w=1/[\s^2^(Fo^2^)+(0.0504P)^2^+0.1871P] where P=(Fo^2^+2Fc^2^)/3'
_refine_ls_weighting_scheme calc
_refine_ls_wR_factor_gt 0.1024
_refine_ls_wR_factor_ref 0.1136
_reflns_Friedel_coverage 0.820
_reflns_Friedel_fraction_full 0.976
_reflns_Friedel_fraction_max 0.838
_reflns_number_gt 5874
_reflns_number_total 7950
_reflns_threshold_expression 'I > 2\s(I)'
_cod_data_source_file suppl_ncrs-2018-0473_suppl.cif
_cod_data_source_block shelx
_cod_original_sg_symbol_H-M 'P 21'
_cod_database_code 8105683
_shelx_shelxl_version_number 2014/7
_shelx_space_group_comment
;
The symmetry employed for this shelxl refinement is uniquely defined
by the following loop, which should always be used as a source of
symmetry information in preference to the above space-group names.
They are only intended as comments.
;

loop_
_space_group_symop_operation_xyz
'x, y, z'
'-x, y+1/2, -z'

loop_
_atom_site_label
_atom_site_type_symbol
_atom_site_fract_x
_atom_site_fract_y
_atom_site_fract_z
_atom_site_U_iso_or_equiv
_atom_site_adp_type
_atom_site_occupancy
_atom_site_site_symmetry_order
_atom_site_calc_flag
_atom_site_refinement_flags_posn
_atom_site_refinement_flags_adp
_atom_site_refinement_flags_occupancy
_atom_site_disorder_assembly
_atom_site_disorder_group
N1 N 0.7808(2) 0.50587(18) 0.38400(14) 0.0434(5) Uani 1 1 d . . . . .
N2 N 0.7473(2) 0.35019(19) 0.46181(15) 0.0497(5) Uani 1 1 d . . . . .
N3 N 0.9634(2) 0.62458(17) 0.36063(15) 0.0444(5) Uani 1 1 d . . . . .
N4 N 0.7464(2) 0.66410(18) 0.27409(14) 0.0445(5) Uani 1 1 d . . . . .
C1 C 0.7823(3) 0.4536(2) 0.47324(18) 0.0458(6) Uani 1 1 d . . . . .
C2 C 0.7240(3) 0.3314(2) 0.36105(19) 0.0482(6) Uani 1 1 d . . . . .
C3 C 0.7457(3) 0.4261(2) 0.31187(18) 0.0449(6) Uani 1 1 d . . . . .
C4 C 0.8217(3) 0.5038(2) 0.57186(18) 0.0458(6) Uani 1 1 d . . . . .
C5 C 0.7271(3) 0.5236(3) 0.6322(2) 0.0609(8) Uani 1 1 d . . . . .
H5 H 0.6383 0.5053 0.6111 0.073 Uiso 1 1 calc R U . . .
C6 C 0.7631(3) 0.5707(3) 0.7241(2) 0.0656(8) Uani 1 1 d . . . . .
H6 H 0.6977 0.5850 0.7634 0.079 Uiso 1 1 calc R U . . .
C7 C 0.8936(3) 0.5966(3) 0.7580(2) 0.0606(8) Uani 1 1 d . . . . .
C8 C 0.9881(3) 0.5727(3) 0.6988(2) 0.0647(8) Uani 1 1 d . . . . .
H8 H 1.0774 0.5877 0.7212 0.078 Uiso 1 1 calc R U . . .
C9 C 0.9532(3) 0.5270(3) 0.60663(19) 0.0575(7) Uani 1 1 d . . . . .
H9 H 1.0190 0.5117 0.5678 0.069 Uiso 1 1 calc R U . . .
C10 C 0.9313(5) 0.6534(4) 0.8560(2) 0.0917(12) Uani 1 1 d . . . . .
H10A H 0.8981 0.6116 0.9066 0.138 Uiso 1 1 calc R U . . .
H10B H 0.8931 0.7259 0.8531 0.138 Uiso 1 1 calc R U . . .
H10C H 1.0268 0.6588 0.8706 0.138 Uiso 1 1 calc R U . . .
C11 C 0.6861(3) 0.2188(2) 0.3248(2) 0.0511(6) Uani 1 1 d . . . . .
C12 C 0.6465(4) 0.1945(3) 0.2266(2) 0.0734(10) Uani 1 1 d . . . . .
H12 H 0.6400 0.2511 0.1805 0.088 Uiso 1 1 calc R U . . .
C13 C 0.6164(4) 0.0883(3) 0.1956(3) 0.0850(11) Uani 1 1 d . . . . .
H13 H 0.5908 0.0743 0.1290 0.102 Uiso 1 1 calc R U . . .
C14 C 0.6237(3) 0.0027(3) 0.2618(3) 0.0745(9) Uani 1 1 d . . . . .
H14 H 0.6027 -0.0688 0.2408 0.089 Uiso 1 1 calc R U . . .
C15 C 0.6624(4) 0.0255(3) 0.3590(3) 0.0742(9) Uani 1 1 d . . . . .
H15 H 0.6681 -0.0312 0.4049 0.089 Uiso 1 1 calc R U . . .
C16 C 0.6932(3) 0.1318(3) 0.3899(2) 0.0650(8) Uani 1 1 d . . . . .
H16 H 0.7194 0.1451 0.4565 0.078 Uiso 1 1 calc R U . . .
C17 C 0.7402(3) 0.4411(2) 0.20454(19) 0.0527(7) Uani 1 1 d . . . . .
C18 C 0.8513(4) 0.4190(3) 0.1614(3) 0.0826(11) Uani 1 1 d . . . . .
H18 H 0.9327 0.4042 0.2000 0.099 Uiso 1 1 calc R U . . .
C19 C 0.8409(8) 0.4190(5) 0.0605(4) 0.126(2) Uani 1 1 d . . . . .
H19 H 0.9164 0.4038 0.0316 0.152 Uiso 1 1 calc R U . . .
C20 C 0.7253(10) 0.4404(4) 0.0025(3) 0.133(3) Uani 1 1 d . . . . .
H20 H 0.7209 0.4393 -0.0656 0.159 Uiso 1 1 calc R U . . .
C21 C 0.6136(7) 0.4639(4) 0.0446(3) 0.1093(18) Uani 1 1 d . . . . .
H21 H 0.5331 0.4792 0.0050 0.131 Uiso 1 1 calc R U . . .
C22 C 0.6207(4) 0.4650(3) 0.1457(2) 0.0720(10) Uani 1 1 d . . . . .
H22 H 0.5453 0.4817 0.1742 0.086 Uiso 1 1 calc R U . . .
C23 C 0.8199(3) 0.6209(2) 0.36718(17) 0.0423(6) Uani 1 1 d . . . . .
C24 C 0.9733(2) 0.6730(2) 0.27926(17) 0.0421(5) Uani 1 1 d . . . . .
C25 C 0.8366(3) 0.7017(2) 0.22627(17) 0.0430(5) Uani 1 1 d . . . . .
C26 C 0.7823(3) 0.6999(2) 0.44552(17) 0.0454(6) Uani 1 1 d . . . . .
C27 C 0.6487(3) 0.7102(2) 0.4565(2) 0.0527(6) Uani 1 1 d . . . . .
H27 H 0.5847 0.6678 0.4180 0.063 Uiso 1 1 calc R U . . .
C28 C 0.6102(3) 0.7831(3) 0.5243(2) 0.0637(8) Uani 1 1 d . . . . .
H28 H 0.5204 0.7883 0.5313 0.076 Uiso 1 1 calc R U . . .
C29 C 0.7021(4) 0.8482(3) 0.5817(2) 0.0679(9) Uani 1 1 d . . . . .
C30 C 0.8348(4) 0.8392(3) 0.5689(2) 0.0675(9) Uani 1 1 d . . . . .
H30 H 0.8982 0.8830 0.6065 0.081 Uiso 1 1 calc R U . . .
C31 C 0.8754(3) 0.7661(3) 0.5010(2) 0.0576(7) Uani 1 1 d . . . . .
H31 H 0.9650 0.7619 0.4931 0.069 Uiso 1 1 calc R U . . .
C32 C 0.6581(6) 0.9274(4) 0.6556(3) 0.1152(17) Uani 1 1 d . . . . .
H32A H 0.6105 0.8878 0.7001 0.173 Uiso 1 1 calc R U . . .
H32B H 0.6007 0.9824 0.6217 0.173 Uiso 1 1 calc R U . . .
H32C H 0.7350 0.9622 0.6920 0.173 Uiso 1 1 calc R U . . .
C33 C 1.1028(2) 0.6926(2) 0.24390(18) 0.0445(6) Uani 1 1 d . . . . .
C34 C 1.2098(3) 0.7323(2) 0.3082(2) 0.0543(7) Uani 1 1 d . . . . .
H34 H 1.1999 0.7489 0.3728 0.065 Uiso 1 1 calc R U . . .
C35 C 1.3323(3) 0.7474(3) 0.2760(3) 0.0706(9) Uani 1 1 d . . . . .
H35 H 1.4042 0.7753 0.3187 0.085 Uiso 1 1 calc R U . . .
C36 C 1.3473(3) 0.7211(3) 0.1812(3) 0.0764(10) Uani 1 1 d . . . . .
H36 H 1.4300 0.7295 0.1604 0.092 Uiso 1 1 calc R U . . .
C37 C 1.2411(4) 0.6824(3) 0.1169(2) 0.0731(9) Uani 1 1 d . . . . .
H37 H 1.2517 0.6653 0.0525 0.088 Uiso 1 1 calc R U . . .
C38 C 1.1188(3) 0.6689(3) 0.1478(2) 0.0590(7) Uani 1 1 d . . . . .
H38 H 1.0465 0.6436 0.1038 0.071 Uiso 1 1 calc R U . . .
C39 C 0.8039(3) 0.7665(2) 0.13505(18) 0.0454(6) Uani 1 1 d . . . . .
C40 C 0.8770(3) 0.8589(3) 0.1182(2) 0.0677(9) Uani 1 1 d . . . . .
H40 H 0.9506 0.8794 0.1633 0.081 Uiso 1 1 calc R U . . .
C41 C 0.8405(4) 0.9208(3) 0.0341(3) 0.0836(11) Uani 1 1 d . . . . .
H41 H 0.8880 0.9844 0.0243 0.100 Uiso 1 1 calc R U . . .
C42 C 0.7370(4) 0.8903(3) -0.0339(3) 0.0823(11) Uani 1 1 d . . . . .
H42 H 0.7145 0.9317 -0.0908 0.099 Uiso 1 1 calc R U . . .
C43 C 0.6659(4) 0.7983(3) -0.0185(2) 0.0811(11) Uani 1 1 d . . . . .
H43 H 0.5959 0.7760 -0.0658 0.097 Uiso 1 1 calc R U . . .
C44 C 0.6972(3) 0.7381(3) 0.0668(2) 0.0630(8) Uani 1 1 d . . . . .
H44 H 0.6452 0.6776 0.0781 0.076 Uiso 1 1 calc R U . . .

loop_
_atom_site_aniso_label
_atom_site_aniso_U_11
_atom_site_aniso_U_22
_atom_site_aniso_U_33
_atom_site_aniso_U_23
_atom_site_aniso_U_13
_atom_site_aniso_U_12
N1 0.0480(12) 0.0458(12) 0.0365(10) 0.0017(9) 0.0065(9) -0.0045(10)
N2 0.0575(14) 0.0477(13) 0.0432(12) 0.0046(10) 0.0052(10) -0.0042(11)
N3 0.0429(11) 0.0478(12) 0.0426(12) 0.0003(9) 0.0067(9) -0.0004(9)
N4 0.0453(11) 0.0468(12) 0.0408(11) 0.0020(9) 0.0045(9) -0.0012(9)
C1 0.0455(14) 0.0510(15) 0.0409(13) 0.0059(11) 0.0064(11) -0.0017(12)
C2 0.0494(15) 0.0487(15) 0.0459(14) 0.0035(11) 0.0051(11) -0.0016(12)
C3 0.0466(14) 0.0468(14) 0.0411(13) -0.0007(11) 0.0058(11) -0.0026(11)
C4 0.0528(15) 0.0466(14) 0.0380(13) 0.0044(11) 0.0065(11) -0.0001(12)
C5 0.0550(17) 0.077(2) 0.0515(16) -0.0013(15) 0.0108(13) -0.0067(16)
C6 0.070(2) 0.080(2) 0.0502(16) -0.0031(15) 0.0203(15) 0.0051(17)
C7 0.077(2) 0.0608(18) 0.0426(15) 0.0015(13) 0.0038(14) 0.0003(16)
C8 0.0580(18) 0.084(2) 0.0497(16) 0.0015(15) -0.0001(14) -0.0069(16)
C9 0.0528(16) 0.076(2) 0.0438(15) 0.0023(14) 0.0076(12) 0.0004(15)
C10 0.114(3) 0.101(3) 0.058(2) -0.018(2) 0.0065(19) -0.002(3)
C11 0.0468(14) 0.0473(15) 0.0582(16) 0.0009(12) 0.0043(12) -0.0016(12)
C12 0.090(2) 0.0549(18) 0.0669(19) 0.0028(15) -0.0169(17) -0.0108(17)
C13 0.102(3) 0.067(2) 0.077(2) -0.0127(19) -0.017(2) -0.020(2)
C14 0.069(2) 0.0511(18) 0.102(3) -0.0119(18) 0.0094(19) -0.0137(16)
C15 0.089(2) 0.0519(18) 0.084(2) 0.0107(17) 0.0197(19) -0.0070(17)
C16 0.084(2) 0.0534(18) 0.0597(18) 0.0025(14) 0.0170(16) -0.0089(16)
C17 0.0683(18) 0.0480(15) 0.0428(14) -0.0029(12) 0.0121(13) -0.0130(14)
C18 0.101(3) 0.085(3) 0.069(2) -0.0148(19) 0.036(2) -0.005(2)
C19 0.201(7) 0.108(4) 0.089(4) -0.022(3) 0.085(4) -0.015(4)
C20 0.274(9) 0.080(3) 0.049(3) -0.007(2) 0.040(4) -0.046(4)
C21 0.182(5) 0.076(3) 0.056(2) 0.017(2) -0.029(3) -0.040(3)
C22 0.092(2) 0.065(2) 0.0524(17) 0.0103(14) -0.0108(17) -0.0160(18)
C23 0.0436(13) 0.0452(14) 0.0386(12) 0.0033(10) 0.0074(10) -0.0011(11)
C24 0.0451(13) 0.0405(13) 0.0409(13) -0.0032(11) 0.0073(10) -0.0011(11)
C25 0.0473(13) 0.0391(13) 0.0423(13) -0.0021(10) 0.0059(11) -0.0005(11)
C26 0.0531(15) 0.0443(13) 0.0391(12) 0.0030(10) 0.0078(11) 0.0006(11)
C27 0.0520(15) 0.0506(16) 0.0578(16) 0.0009(13) 0.0156(12) 0.0016(13)
C28 0.069(2) 0.0575(18) 0.0698(19) 0.0066(15) 0.0294(16) 0.0040(16)
C29 0.097(3) 0.0541(18) 0.0572(18) -0.0025(15) 0.0272(17) 0.0069(18)
C30 0.085(2) 0.0615(19) 0.0555(17) -0.0118(15) 0.0077(16) -0.0063(18)
C31 0.0595(18) 0.0610(18) 0.0521(16) -0.0057(13) 0.0079(13) -0.0044(14)
C32 0.158(5) 0.098(3) 0.100(3) -0.036(3) 0.053(3) 0.008(3)
C33 0.0440(13) 0.0421(13) 0.0485(14) -0.0015(11) 0.0105(11) 0.0003(11)
C34 0.0516(16) 0.0564(17) 0.0544(16) 0.0010(13) 0.0058(13) -0.0005(13)
C35 0.0468(16) 0.076(2) 0.086(2) 0.0038(18) 0.0011(15) -0.0064(15)
C36 0.0549(19) 0.073(2) 0.108(3) 0.003(2) 0.0366(19) -0.0007(17)
C37 0.083(2) 0.071(2) 0.073(2) -0.0065(18) 0.0401(18) -0.0026(19)
C38 0.0609(17) 0.0648(19) 0.0541(16) -0.0109(14) 0.0176(13) -0.0080(15)
C39 0.0499(14) 0.0446(14) 0.0428(14) 0.0036(11) 0.0100(11) 0.0024(11)
C40 0.069(2) 0.0602(19) 0.071(2) 0.0170(16) -0.0005(16) -0.0111(16)
C41 0.085(3) 0.068(2) 0.098(3) 0.040(2) 0.014(2) -0.0079(19)
C42 0.099(3) 0.081(3) 0.064(2) 0.0279(18) 0.005(2) 0.009(2)
C43 0.095(3) 0.075(2) 0.064(2) 0.0112(17) -0.0204(19) 0.001(2)
C44 0.0682(19) 0.0543(17) 0.0623(18) 0.0119(14) -0.0043(15) -0.0031(15)

loop_
_atom_type_symbol
_atom_type_description
_atom_type_scat_dispersion_real
_atom_type_scat_dispersion_imag
_atom_type_scat_source
C C 0.0033 0.0016 'International Tables Vol C Tables 4.2.6.8 and 6.1.1.4'
H H 0.0000 0.0000 'International Tables Vol C Tables 4.2.6.8 and 6.1.1.4'
N N 0.0061 0.0033 'International Tables Vol C Tables 4.2.6.8 and 6.1.1.4'

loop_
_geom_angle_atom_site_label_1
_geom_angle_atom_site_label_2
_geom_angle_atom_site_label_3
_geom_angle
_geom_angle_site_symmetry_1
_geom_angle_site_symmetry_3
C1 N1 C3 106.3(2) . .
C1 N1 C23 127.2(2) . .
C3 N1 C23 126.2(2) . .
C1 N2 C2 106.3(2) . .
C24 N3 C23 105.74(19) . .
C25 N4 C23 105.3(2) . .
N2 C1 N1 111.6(2) . .
N2 C1 C4 122.3(2) . .
N1 C1 C4 126.1(2) . .
C3 C2 N2 109.7(2) . .
C3 C2 C11 131.3(2) . .
N2 C2 C11 118.9(2) . .
C2 C3 N1 106.0(2) . .
C2 C3 C17 127.6(2) . .
N1 C3 C17 126.3(2) . .
C9 C4 C5 118.5(2) . .
C9 C4 C1 121.1(2) . .
C5 C4 C1 120.3(2) . .
C4 C5 C6 120.5(3) . .
C4 C5 H5 119.7 . .
C6 C5 H5 119.7 . .
C7 C6 C5 121.1(3) . .
C7 C6 H6 119.4 . .
C5 C6 H6 119.4 . .
C6 C7 C8 117.9(3) . .
C6 C7 C10 120.9(3) . .
C8 C7 C10 121.1(3) . .
C7 C8 C9 121.4(3) . .
C7 C8 H8 119.3 . .
C9 C8 H8 119.3 . .
C4 C9 C8 120.4(3) . .
C4 C9 H9 119.8 . .
C8 C9 H9 119.8 . .
C7 C10 H10A 109.5 . .
C7 C10 H10B 109.5 . .
H10A C10 H10B 109.5 . .
C7 C10 H10C 109.5 . .
H10A C10 H10C 109.5 . .
H10B C10 H10C 109.5 . .
C16 C11 C12 116.7(3) . .
C16 C11 C2 120.1(2) . .
C12 C11 C2 123.2(3) . .
C13 C12 C11 121.4(3) . .
C13 C12 H12 119.3 . .
C11 C12 H12 119.3 . .
C12 C13 C14 121.0(3) . .
C12 C13 H13 119.5 . .
C14 C13 H13 119.5 . .
C15 C14 C13 118.3(3) . .
C15 C14 H14 120.9 . .
C13 C14 H14 120.9 . .
C14 C15 C16 120.7(3) . .
C14 C15 H15 119.6 . .
C16 C15 H15 119.6 . .
C15 C16 C11 121.9(3) . .
C15 C16 H16 119.0 . .
C11 C16 H16 119.0 . .
C18 C17 C22 119.3(3) . .
C18 C17 C3 119.5(3) . .
C22 C17 C3 120.7(3) . .
C17 C18 C19 119.3(5) . .
C17 C18 H18 120.4 . .
C19 C18 H18 120.4 . .
C20 C19 C18 122.1(6) . .
C20 C19 H19 119.0 . .
C18 C19 H19 119.0 . .
C19 C20 C21 119.4(4) . .
C19 C20 H20 120.3 . .
C21 C20 H20 120.3 . .
C22 C21 C20 120.0(5) . .
C22 C21 H21 120.0 . .
C20 C21 H21 120.0 . .
C21 C22 C17 119.9(4) . .
C21 C22 H22 120.0 . .
C17 C22 H22 120.0 . .
N3 C23 N4 108.28(19) . .
N3 C23 N1 109.1(2) . .
N4 C23 N1 110.95(19) . .
N3 C23 C26 111.9(2) . .
N4 C23 C26 103.9(2) . .
N1 C23 C26 112.5(2) . .
N3 C24 C33 123.1(2) . .
N3 C24 C25 110.2(2) . .
C33 C24 C25 126.7(2) . .
N4 C25 C39 122.4(2) . .
N4 C25 C24 110.0(2) . .
C39 C25 C24 127.6(2) . .
C31 C26 C27 119.0(3) . .
C31 C26 C23 122.2(2) . .
C27 C26 C23 118.6(2) . .
C28 C27 C26 120.4(3) . .
C28 C27 H27 119.8 . .
C26 C27 H27 119.8 . .
C29 C28 C27 121.3(3) . .
C29 C28 H28 119.3 . .
C27 C28 H28 119.3 . .
C28 C29 C30 118.0(3) . .
C28 C29 C32 120.6(4) . .
C30 C29 C32 121.4(4) . .
C29 C30 C31 121.5(3) . .
C29 C30 H30 119.3 . .
C31 C30 H30 119.3 . .
C26 C31 C30 119.8(3) . .
C26 C31 H31 120.1 . .
C30 C31 H31 120.1 . .
C29 C32 H32A 109.5 . .
C29 C32 H32B 109.5 . .
H32A C32 H32B 109.5 . .
C29 C32 H32C 109.5 . .
H32A C32 H32C 109.5 . .
H32B C32 H32C 109.5 . .
C34 C33 C38 119.5(2) . .
C34 C33 C24 119.7(2) . .
C38 C33 C24 120.8(2) . .
C33 C34 C35 119.7(3) . .
C33 C34 H34 120.1 . .
C35 C34 H34 120.1 . .
C36 C35 C34 120.0(3) . .
C36 C35 H35 120.0 . .
C34 C35 H35 120.0 . .
C37 C36 C35 120.5(3) . .
C37 C36 H36 119.8 . .
C35 C36 H36 119.8 . .
C36 C37 C38 119.9(3) . .
C36 C37 H37 120.0 . .
C38 C37 H37 120.0 . .
C37 C38 C33 120.3(3) . .
C37 C38 H38 119.8 . .
C33 C38 H38 119.8 . .
C44 C39 C40 118.6(3) . .
C44 C39 C25 120.3(2) . .
C40 C39 C25 121.0(2) . .
C41 C40 C39 119.8(3) . .
C41 C40 H40 120.1 . .
C39 C40 H40 120.1 . .
C42 C41 C40 121.0(3) . .
C42 C41 H41 119.5 . .
C40 C41 H41 119.5 . .
C41 C42 C43 119.4(3) . .
C41 C42 H42 120.3 . .
C43 C42 H42 120.3 . .
C42 C43 C44 120.4(3) . .
C42 C43 H43 119.8 . .
C44 C43 H43 119.8 . .
C39 C44 C43 120.6(3) . .
C39 C44 H44 119.7 . .
C43 C44 H44 119.7 . .

loop_
_geom_bond_atom_site_label_1
_geom_bond_atom_site_label_2
_geom_bond_distance
_geom_bond_site_symmetry_2
N1 C1 1.379(3) .
N1 C3 1.394(3) .
N1 C23 1.479(3) .
N2 C1 1.308(4) .
N2 C2 1.389(3) .
N3 C24 1.280(3) .
N3 C23 1.469(3) .
N4 C25 1.284(3) .
N4 C23 1.479(3) .
C1 C4 1.486(4) .
C2 C3 1.368(4) .
C2 C11 1.486(4) .
C3 C17 1.479(4) .
C4 C9 1.377(4) .
C4 C5 1.376(4) .
C5 C6 1.386(4) .
C5 H5 0.9300 .
C6 C7 1.372(5) .
C6 H6 0.9300 .
C7 C8 1.375(4) .
C7 C10 1.511(4) .
C8 C9 1.381(4) .
C8 H8 0.9300 .
C9 H9 0.9300 .
C10 H10A 0.9600 .
C10 H10B 0.9600 .
C10 H10C 0.9600 .
C11 C16 1.379(4) .
C11 C12 1.382(4) .
C12 C13 1.379(5) .
C12 H12 0.9300 .
C13 C14 1.375(5) .
C13 H13 0.9300 .
C14 C15 1.365(5) .
C14 H14 0.9300 .
C15 C16 1.379(5) .
C15 H15 0.9300 .
C16 H16 0.9300 .
C17 C18 1.372(5) .
C17 C22 1.384(4) .
C18 C19 1.375(6) .
C18 H18 0.9300 .
C19 C20 1.342(9) .
C19 H19 0.9300 .
C20 C21 1.374(9) .
C20 H20 0.9300 .
C21 C22 1.380(6) .
C21 H21 0.9300 .
C22 H22 0.9300 .
C23 C26 1.531(4) .
C24 C33 1.482(3) .
C24 C25 1.508(3) .
C25 C39 1.476(3) .
C26 C31 1.381(4) .
C26 C27 1.388(4) .
C27 C28 1.381(4) .
C27 H27 0.9300 .
C28 C29 1.378(5) .
C28 H28 0.9300 .
C29 C30 1.384(5) .
C29 C32 1.513(5) .
C30 C31 1.393(4) .
C30 H30 0.9300 .
C31 H31 0.9300 .
C32 H32A 0.9600 .
C32 H32B 0.9600 .
C32 H32C 0.9600 .
C33 C34 1.382(4) .
C33 C38 1.385(4) .
C34 C35 1.388(4) .
C34 H34 0.9300 .
C35 C36 1.370(5) .
C35 H35 0.9300 .
C36 C37 1.371(5) .
C36 H36 0.9300 .
C37 C38 1.375(4) .
C37 H37 0.9300 .
C38 H38 0.9300 .
C39 C44 1.367(4) .
C39 C40 1.382(4) .
C40 C41 1.383(5) .
C40 H40 0.9300 .
C41 C42 1.350(6) .
C41 H41 0.9300 .
C42 C43 1.362(5) .
C42 H42 0.9300 .
C43 C44 1.378(4) .
C43 H43 0.9300 .
C44 H44 0.9300 .

loop_
_geom_torsion_atom_site_label_1
_geom_torsion_atom_site_label_2
_geom_torsion_atom_site_label_3
_geom_torsion_atom_site_label_4
_geom_torsion
_geom_torsion_site_symmetry_1
_geom_torsion_site_symmetry_2
_geom_torsion_site_symmetry_3
_geom_torsion_site_symmetry_4
C2 N2 C1 N1 1.3(3) . . . .
C2 N2 C1 C4 -177.1(2) . . . .
C3 N1 C1 N2 -2.0(3) . . . .
C23 N1 C1 N2 -177.1(2) . . . .
C3 N1 C1 C4 176.4(3) . . . .
C23 N1 C1 C4 1.3(4) . . . .
C1 N2 C2 C3 -0.1(3) . . . .
C1 N2 C2 C11 178.2(2) . . . .
N2 C2 C3 N1 -1.1(3) . . . .
C11 C2 C3 N1 -179.1(3) . . . .
N2 C2 C3 C17 176.1(3) . . . .
C11 C2 C3 C17 -1.9(5) . . . .
C1 N1 C3 C2 1.8(3) . . . .
C23 N1 C3 C2 177.0(2) . . . .
C1 N1 C3 C17 -175.4(3) . . . .
C23 N1 C3 C17 -0.2(4) . . . .
N2 C1 C4 C9 105.5(3) . . . .
N1 C1 C4 C9 -72.7(4) . . . .
N2 C1 C4 C5 -71.7(4) . . . .
N1 C1 C4 C5 110.1(3) . . . .
C9 C4 C5 C6 3.0(5) . . . .
C1 C4 C5 C6 -179.8(3) . . . .
C4 C5 C6 C7 -1.3(5) . . . .
C5 C6 C7 C8 -1.1(5) . . . .
C5 C6 C7 C10 176.8(3) . . . .
C6 C7 C8 C9 1.8(5) . . . .
C10 C7 C8 C9 -176.0(3) . . . .
C5 C4 C9 C8 -2.2(5) . . . .
C1 C4 C9 C8 -179.4(3) . . . .
C7 C8 C9 C4 -0.2(5) . . . .
C3 C2 C11 C16 168.4(3) . . . .
N2 C2 C11 C16 -9.4(4) . . . .
C3 C2 C11 C12 -9.7(5) . . . .
N2 C2 C11 C12 172.5(3) . . . .
C16 C11 C12 C13 -0.4(5) . . . .
C2 C11 C12 C13 177.8(3) . . . .
C11 C12 C13 C14 0.6(6) . . . .
C12 C13 C14 C15 -0.5(6) . . . .
C13 C14 C15 C16 0.1(6) . . . .
C14 C15 C16 C11 0.1(6) . . . .
C12 C11 C16 C15 0.0(5) . . . .
C2 C11 C16 C15 -178.2(3) . . . .
C2 C3 C17 C18 -85.8(4) . . . .
N1 C3 C17 C18 90.9(4) . . . .
C2 C3 C17 C22 86.9(4) . . . .
N1 C3 C17 C22 -96.4(3) . . . .
C22 C17 C18 C19 -1.3(5) . . . .
C3 C17 C18 C19 171.6(4) . . . .
C17 C18 C19 C20 0.2(7) . . . .
C18 C19 C20 C21 0.5(8) . . . .
C19 C20 C21 C22 -0.3(7) . . . .
C20 C21 C22 C17 -0.7(6) . . . .
C18 C17 C22 C21 1.5(5) . . . .
C3 C17 C22 C21 -171.3(3) . . . .
C24 N3 C23 N4 5.4(3) . . . .
C24 N3 C23 N1 126.3(2) . . . .
C24 N3 C23 C26 -108.6(2) . . . .
C25 N4 C23 N3 -7.7(3) . . . .
C25 N4 C23 N1 -127.5(2) . . . .
C25 N4 C23 C26 111.4(2) . . . .
C1 N1 C23 N3 89.0(3) . . . .
C3 N1 C23 N3 -85.2(3) . . . .
C1 N1 C23 N4 -151.7(2) . . . .
C3 N1 C23 N4 34.1(3) . . . .
C1 N1 C23 C26 -35.8(3) . . . .
C3 N1 C23 C26 150.0(2) . . . .
C23 N3 C24 C33 -179.4(2) . . . .
C23 N3 C24 C25 -1.3(3) . . . .
C23 N4 C25 C39 -171.1(2) . . . .
C23 N4 C25 C24 6.9(3) . . . .
N3 C24 C25 N4 -3.8(3) . . . .
C33 C24 C25 N4 174.1(2) . . . .
N3 C24 C25 C39 174.0(2) . . . .
C33 C24 C25 C39 -8.1(4) . . . .
N3 C23 C26 C31 0.7(3) . . . .
N4 C23 C26 C31 -116.0(3) . . . .
N1 C23 C26 C31 123.9(3) . . . .
N3 C23 C26 C27 176.4(2) . . . .
N4 C23 C26 C27 59.8(3) . . . .
N1 C23 C26 C27 -60.3(3) . . . .
C31 C26 C27 C28 -2.1(4) . . . .
C23 C26 C27 C28 -178.0(3) . . . .
C26 C27 C28 C29 0.8(5) . . . .
C27 C28 C29 C30 0.6(5) . . . .
C27 C28 C29 C32 -179.9(3) . . . .
C28 C29 C30 C31 -0.7(5) . . . .
C32 C29 C30 C31 179.9(4) . . . .
C27 C26 C31 C30 2.0(4) . . . .
C23 C26 C31 C30 177.8(3) . . . .
C29 C30 C31 C26 -0.7(5) . . . .
N3 C24 C33 C34 -45.1(4) . . . .
C25 C24 C33 C34 137.3(3) . . . .
N3 C24 C33 C38 133.3(3) . . . .
C25 C24 C33 C38 -44.4(4) . . . .
C38 C33 C34 C35 -0.4(4) . . . .
C24 C33 C34 C35 178.0(3) . . . .
C33 C34 C35 C36 -1.1(5) . . . .
C34 C35 C36 C37 1.6(6) . . . .
C35 C36 C37 C38 -0.6(6) . . . .
C36 C37 C38 C33 -1.0(5) . . . .
C34 C33 C38 C37 1.4(5) . . . .
C24 C33 C38 C37 -176.9(3) . . . .
N4 C25 C39 C44 -39.9(4) . . . .
C24 C25 C39 C44 142.5(3) . . . .
N4 C25 C39 C40 137.9(3) . . . .
C24 C25 C39 C40 -39.7(4) . . . .
C44 C39 C40 C41 0.7(5) . . . .
C25 C39 C40 C41 -177.1(3) . . . .
C39 C40 C41 C42 -2.4(6) . . . .
C40 C41 C42 C43 1.3(7) . . . .
C41 C42 C43 C44 1.5(6) . . . .
C40 C39 C44 C43 2.1(5) . . . .
C25 C39 C44 C43 179.9(3) . . . .
C42 C43 C44 C39 -3.2(6) . . . .
